data_4083736
loop_
_publ_author_name
'Cocco, Fabio'
'Zucca, Antonio'
'Stoccoro, Sergio'
'Serratrice, Maria'
'Guerri, Annalisa'
'Cinellu, Maria A.'

_publ_section_title
;
 Synthesis and Characterization of Palladium(II) and Platinum(II)
 Adducts and Cyclometalated Complexes of
 6,6&#x2032;-Dimethoxy-2,2&#x2032;-bipyridine: C(sp3)--H and C(sp2)--H
 Bond Activations
;
_journal_name_full Organometallics
_journal_page_first 140624160931008
_journal_paper_doi 10.1021/om5003057
_journal_year 2014
_chemical_formula_moiety 'C28 H28 N4 O8 Pd2'
_chemical_formula_sum 'C28 H28 N4 O8 Pd2'
_chemical_formula_weight 761.34
_chemical_name_systematic
;
 ?
;
_space_group_crystal_system monoclinic
_space_group_IT_number 14
_space_group_name_Hall '-P 2yn'
_space_group_name_H-M_alt 'P 1 21/n 1'
_symmetry_space_group_name_Hall '-P 2yn'
_symmetry_space_group_name_H-M 'P 1 21/n 1'
_atom_sites_solution_hydrogens geom
_atom_sites_solution_primary direct
_atom_sites_solution_secondary difmap
_audit_creation_method SHELXL-2012
_cell_angle_alpha 90
_cell_angle_beta 103.084(6)
_cell_angle_gamma 90
_cell_formula_units_Z 4
_cell_length_a 10.7290(5)
_cell_length_b 13.9982(8)
_cell_length_c 20.1030(10)
_cell_measurement_reflns_used 4051
_cell_measurement_temperature 298(2)
_cell_measurement_theta_max 26.7538
_cell_measurement_theta_min 4.2376
_cell_volume 2940.8(3)
_computing_cell_refinement
;
CrysAlisPro, Agilent Technologies,
Version 1.171.35.19 (release 27-10-2011 CrysAlis171 .NET)
(compiled Oct 27 2011,15:02:11)
;
_computing_data_collection
;
CrysAlisPro, Agilent Technologies,
Version 1.171.35.19 (release 27-10-2011 CrysAlis171 .NET)
(compiled Oct 27 2011,15:02:11)
;
_computing_data_reduction
;
CrysAlisPro, Agilent Technologies,
Version 1.171.35.19 (release 27-10-2011 CrysAlis171 .NET)
(compiled Oct 27 2011,15:02:11)
;
_computing_molecular_graphics 'Ortep-3 for Windows (Farrugia, 1997)'
_computing_publication_material 'PARST (Nardelli, 1995)'
_computing_structure_refinement 'SHELXL-2012 (Sheldrick, 2012)'
_computing_structure_solution 'Sir97 (Altomare, 1999)'
_diffrn_ambient_temperature 298(2)
_diffrn_detector_area_resol_mean 16.4547
_diffrn_measured_fraction_theta_full 0.913
_diffrn_measured_fraction_theta_max 0.943
_diffrn_measurement_device_type 'Xcalibur, Sapphire3'
_diffrn_measurement_method '\w scans'
_diffrn_radiation_monochromator graphite
_diffrn_radiation_source 'Enhance (Mo) X-ray Source'
_diffrn_radiation_type MoK\a
_diffrn_radiation_wavelength 0.71069
_diffrn_reflns_av_R_equivalents 0.0305
_diffrn_reflns_av_unetI/netI 0.0444
_diffrn_reflns_Laue_measured_fraction_full 0.913
_diffrn_reflns_Laue_measured_fraction_max 0.943
_diffrn_reflns_limit_h_max 12
_diffrn_reflns_limit_h_min -12
_diffrn_reflns_limit_k_max 16
_diffrn_reflns_limit_k_min -14
_diffrn_reflns_limit_l_max 23
_diffrn_reflns_limit_l_min -22
_diffrn_reflns_number 11552
_diffrn_reflns_point_group_measured_fraction_full 0.913
_diffrn_reflns_point_group_measured_fraction_max 0.943
_diffrn_reflns_theta_full 25.000
_diffrn_reflns_theta_max 24.710
_diffrn_reflns_theta_min 1.990
_exptl_absorpt_coefficient_mu 1.278
_exptl_absorpt_correction_T_max 0.95016
_exptl_absorpt_correction_T_min 0.85236
_exptl_absorpt_correction_type multi-scan
_exptl_absorpt_process_details
;
CrysAlisPro, Agilent Technologies,
Version 1.171.35.19 (release 27-10-2011 CrysAlis171 .NET)
(compiled Oct 27 2011,15:02:11)
Empirical absorption correction using spherical harmonics,
 implemented in SCALE3 ABSPACK scaling algorithm.
;
_exptl_crystal_colour 'pale yellow'
_exptl_crystal_density_diffrn 1.720
_exptl_crystal_description prism
_exptl_crystal_F_000 1520
_exptl_crystal_size_max 0.2
_exptl_crystal_size_mid 0.05
_exptl_crystal_size_min 0.04
_refine_diff_density_max 0.665
_refine_diff_density_min -0.567
_refine_diff_density_rms 0.081
_refine_ls_extinction_method none
_refine_ls_goodness_of_fit_ref 1.043
_refine_ls_hydrogen_treatment constr
_refine_ls_matrix_type full
_refine_ls_number_parameters 385
_refine_ls_number_reflns 4730
_refine_ls_number_restraints 0
_refine_ls_restrained_S_all 1.043
_refine_ls_R_factor_all 0.0566
_refine_ls_R_factor_gt 0.0368
_refine_ls_shift/su_max 0.001
_refine_ls_shift/su_mean 0.000
_refine_ls_structure_factor_coef Fsqd
_refine_ls_weighting_details
;
 w=1/[\s^2^(Fo^2^)+(0.0388P)^2^+1.0595P]
 where P=(Fo^2^+2Fc^2^)/3
;
_refine_ls_weighting_scheme calc
_refine_ls_wR_factor_gt 0.0780
_refine_ls_wR_factor_ref 0.0923
_reflns_Friedel_coverage 0.000
_reflns_number_gt 3610
_reflns_number_total 4730
_reflns_threshold_expression 'I > 2\s(I)'
_cod_data_source_file om5003057_si_002.cif
_cod_data_source_block 4
_cod_database_code 4083736
_shelx_space_group_comment
;
The symmetry employed for this shelxl refinement is uniquely defined
by the following loop, which should always be used as a source of
symmetry information in preference to the above space-group names.
They are only intended as comments.
;
_shelxl_version_number 2012-9

loop_
_space_group_symop_operation_xyz
'x, y, z'
'-x+1/2, y+1/2, -z+1/2'
'-x, -y, -z'
'x-1/2, -y-1/2, z-1/2'

loop_
_atom_site_label
_atom_site_type_symbol
_atom_site_fract_x
_atom_site_fract_y
_atom_site_fract_z
_atom_site_U_iso_or_equiv
_atom_site_adp_type
_atom_site_occupancy
_atom_site_site_symmetry_order
_atom_site_calc_flag
_atom_site_refinement_flags_posn
_atom_site_refinement_flags_adp
Pd1 Pd 0.10129(3) 0.26927(3) 0.24051(2) 0.04940(14) Uani 1 1 d . .
N101 N 0.1136(3) 0.3480(3) 0.3294(2) 0.0507(10) Uani 1 1 d . .
C101 C 0.0421(5) 0.4230(4) 0.3398(3) 0.0602(14) Uani 1 1 d . .
O101 O -0.0354(3) 0.4534(3) 0.2824(2) 0.0822(12) Uani 1 1 d . .
C102 C -0.1175(6) 0.5345(5) 0.2858(4) 0.108(2) Uani 1 1 d . .
H10A H -0.1733 0.5198 0.3156 0.161 Uiso 1 1 calc R U
H10B H -0.1676 0.5485 0.2409 0.161 Uiso 1 1 calc R U
H10C H -0.0659 0.5890 0.3032 0.161 Uiso 1 1 calc R U
C103 C 0.0514(6) 0.4621(4) 0.4041(3) 0.0776(17) Uani 1 1 d . .
H103 H -0.0005 0.5130 0.4101 0.093 Uiso 1 1 calc R U
C104 C 0.1376(6) 0.4249(4) 0.4585(3) 0.0800(18) Uani 1 1 d . .
H104 H 0.1459 0.4513 0.5018 0.096 Uiso 1 1 calc R U
C105 C 0.2119(5) 0.3487(4) 0.4492(3) 0.0685(15) Uani 1 1 d . .
H105 H 0.2700 0.3220 0.4860 0.082 Uiso 1 1 calc R U
C106 C 0.1988(4) 0.3125(3) 0.3846(2) 0.0481(12) Uani 1 1 d . .
C107 C 0.2744(4) 0.2328(3) 0.3674(2) 0.0487(12) Uani 1 1 d . .
C108 C 0.2425(4) 0.2010(3) 0.3007(2) 0.0467(12) Uani 1 1 d . .
C109 C 0.3153(4) 0.1239(4) 0.2848(3) 0.0571(13) Uani 1 1 d . .
H109 H 0.2985 0.0985 0.2409 0.069 Uiso 1 1 calc R U
C110 C 0.4112(5) 0.0871(4) 0.3351(3) 0.0677(15) Uani 1 1 d . .
H110 H 0.4601 0.0361 0.3257 0.081 Uiso 1 1 calc R U
C111 C 0.4349(5) 0.1265(4) 0.4001(3) 0.0606(14) Uani 1 1 d . .
O102 O 0.5334(3) 0.0894(3) 0.4480(2) 0.0833(12) Uani 1 1 d . .
C112 C 0.5554(6) 0.1299(5) 0.5145(3) 0.100(2) Uani 1 1 d . .
H11A H 0.5853 0.1943 0.5132 0.150 Uiso 1 1 calc R U
H11B H 0.6187 0.0929 0.5453 0.150 Uiso 1 1 calc R U
H11C H 0.4771 0.1298 0.5300 0.150 Uiso 1 1 calc R U
N102 N 0.3689(4) 0.1979(3) 0.4172(2) 0.0561(11) Uani 1 1 d . .
Pd2 Pd -0.13202(3) 0.17335(3) 0.24212(2) 0.05118(14) Uani 1 1 d . .
N201 N -0.0373(3) 0.0804(3) 0.31674(19) 0.0492(10) Uani 1 1 d . .
C201 C 0.0338(4) 0.0037(4) 0.3097(3) 0.0566(13) Uani 1 1 d . .
O201 O 0.0185(3) -0.0236(3) 0.24446(18) 0.0735(10) Uani 1 1 d . .
C202 C 0.0941(6) -0.1019(5) 0.2308(3) 0.100(2) Uani 1 1 d . .
H20A H 0.1828 -0.0890 0.2500 0.149 Uiso 1 1 calc R U
H20B H 0.0811 -0.1105 0.1824 0.149 Uiso 1 1 calc R U
H20C H 0.0692 -0.1589 0.2510 0.149 Uiso 1 1 calc R U
C203 C 0.1130(5) -0.0399(4) 0.3648(3) 0.0714(16) Uani 1 1 d . .
H203 H 0.1629 -0.0921 0.3586 0.086 Uiso 1 1 calc R U
C204 C 0.1170(5) -0.0052(5) 0.4288(3) 0.0806(18) Uani 1 1 d . .
H204 H 0.1705 -0.0334 0.4666 0.097 Uiso 1 1 calc R U
C205 C 0.0425(4) 0.0710(4) 0.4372(3) 0.0673(16) Uani 1 1 d . .
H205 H 0.0436 0.0944 0.4806 0.081 Uiso 1 1 calc R U
C206 C -0.0331(4) 0.1120(4) 0.3813(2) 0.0520(12) Uani 1 1 d . .
C207 C -0.1169(4) 0.1944(4) 0.3832(3) 0.0521(12) Uani 1 1 d . .
C208 C -0.1787(4) 0.2313(4) 0.3212(3) 0.0547(13) Uani 1 1 d . .
C209 C -0.2595(5) 0.3104(4) 0.3236(3) 0.0705(16) Uani 1 1 d . .
H209 H -0.3049 0.3384 0.2834 0.085 Uiso 1 1 calc R U
C210 C -0.2702(6) 0.3449(5) 0.3852(3) 0.0841(18) Uani 1 1 d . .
H210 H -0.3232 0.3968 0.3875 0.101 Uiso 1 1 calc R U
C211 C -0.2019(6) 0.3024(4) 0.4448(3) 0.0706(16) Uani 1 1 d . .
O202 O -0.2137(4) 0.3414(3) 0.5048(2) 0.0941(13) Uani 1 1 d . .
C212 C -0.1472(7) 0.2952(5) 0.5646(3) 0.107(2) Uani 1 1 d . .
H21A H -0.1746 0.2298 0.5641 0.161 Uiso 1 1 calc R U
H21B H -0.1647 0.3268 0.6039 0.161 Uiso 1 1 calc R U
H21C H -0.0570 0.2973 0.5667 0.161 Uiso 1 1 calc R U
N202 N -0.1265(4) 0.2275(3) 0.4452(2) 0.0642(12) Uani 1 1 d . .
O1 O -0.0434(3) 0.3451(3) 0.16793(17) 0.0657(10) Uani 1 1 d . .
C1 C -0.1619(6) 0.3367(4) 0.1550(3) 0.0649(15) Uani 1 1 d . .
C2 C -0.2402(5) 0.4058(5) 0.1046(3) 0.101(2) Uani 1 1 d . .
H2A H -0.1948 0.4651 0.1059 0.152 Uiso 1 1 calc R U
H2B H -0.3208 0.4170 0.1164 0.152 Uiso 1 1 calc R U
H2C H -0.2548 0.3793 0.0594 0.152 Uiso 1 1 calc R U
O2 O -0.2268(3) 0.2769(3) 0.18027(18) 0.0680(10) Uani 1 1 d . .
O3 O 0.1095(3) 0.1799(3) 0.16193(16) 0.0617(9) Uani 1 1 d . .
C3 C 0.0163(5) 0.1276(4) 0.1332(2) 0.0582(13) Uani 1 1 d . .
C4 C 0.0340(6) 0.0731(4) 0.0714(3) 0.089(2) Uani 1 1 d . .
H4A H 0.1125 0.0376 0.0827 0.134 Uiso 1 1 calc R U
H4B H 0.0371 0.1171 0.0352 0.134 Uiso 1 1 calc R U
H4C H -0.0363 0.0299 0.0568 0.134 Uiso 1 1 calc R U
O4 O -0.0865(3) 0.1162(3) 0.15156(16) 0.0617(9) Uani 1 1 d . .

loop_
_atom_site_aniso_label
_atom_site_aniso_U_11
_atom_site_aniso_U_22
_atom_site_aniso_U_33
_atom_site_aniso_U_23
_atom_site_aniso_U_13
_atom_site_aniso_U_12
Pd1 0.0446(2) 0.0508(3) 0.0532(2) 0.00049(19) 0.01177(18) 0.00140(18)
N101 0.045(2) 0.043(3) 0.064(3) -0.002(2) 0.012(2) 0.0039(19)
C101 0.059(3) 0.044(3) 0.081(4) 0.002(3) 0.023(3) 0.011(3)
O101 0.080(2) 0.073(3) 0.094(3) 0.014(2) 0.020(2) 0.044(2)
C102 0.105(5) 0.086(5) 0.134(6) 0.016(5) 0.033(4) 0.059(4)
C103 0.086(4) 0.056(4) 0.100(5) -0.014(4) 0.040(4) 0.020(3)
C104 0.092(4) 0.070(5) 0.083(4) -0.025(4) 0.030(4) 0.008(4)
C105 0.066(3) 0.072(4) 0.064(3) -0.010(3) 0.007(3) 0.003(3)
C106 0.043(3) 0.040(3) 0.062(3) 0.000(2) 0.014(2) -0.002(2)
C107 0.038(2) 0.049(3) 0.060(3) 0.000(3) 0.013(2) 0.003(2)
C108 0.042(2) 0.047(3) 0.054(3) -0.006(2) 0.014(2) -0.006(2)
C109 0.061(3) 0.056(4) 0.059(3) -0.011(3) 0.022(3) 0.003(3)
C110 0.063(3) 0.065(4) 0.075(4) -0.005(3) 0.016(3) 0.025(3)
C111 0.050(3) 0.063(4) 0.069(3) 0.007(3) 0.013(3) 0.010(3)
O102 0.071(2) 0.093(3) 0.078(3) 0.005(2) 0.000(2) 0.033(2)
C112 0.082(4) 0.118(6) 0.082(4) -0.003(4) -0.018(4) 0.023(4)
N102 0.048(2) 0.056(3) 0.061(3) 0.000(2) 0.006(2) 0.005(2)
Pd2 0.0441(2) 0.0570(3) 0.0537(2) 0.0000(2) 0.01370(18) 0.00067(18)
N201 0.042(2) 0.051(3) 0.055(2) 0.001(2) 0.0126(18) 0.0004(19)
C201 0.055(3) 0.057(4) 0.062(3) 0.003(3) 0.022(3) 0.009(3)
O201 0.083(2) 0.066(3) 0.072(2) -0.007(2) 0.019(2) 0.027(2)
C202 0.110(5) 0.084(5) 0.108(5) -0.026(4) 0.034(4) 0.043(4)
C203 0.067(3) 0.064(4) 0.085(4) 0.009(3) 0.021(3) 0.025(3)
C204 0.072(4) 0.103(5) 0.065(4) 0.014(4) 0.012(3) 0.024(4)
C205 0.054(3) 0.089(5) 0.057(3) 0.006(3) 0.010(3) 0.008(3)
C206 0.041(3) 0.059(4) 0.057(3) 0.000(3) 0.013(2) -0.006(2)
C207 0.045(3) 0.056(4) 0.060(3) -0.002(3) 0.022(2) -0.006(2)
C208 0.045(3) 0.056(4) 0.065(3) -0.001(3) 0.016(2) -0.004(3)
C209 0.063(3) 0.078(4) 0.075(4) 0.007(3) 0.026(3) 0.012(3)
C210 0.086(4) 0.083(5) 0.094(5) -0.002(4) 0.043(4) 0.021(4)
C211 0.082(4) 0.062(4) 0.079(4) -0.014(3) 0.040(3) -0.002(3)
O202 0.136(4) 0.078(3) 0.081(3) -0.017(3) 0.049(3) 0.009(3)
C212 0.156(7) 0.096(6) 0.079(5) -0.023(4) 0.046(5) -0.005(5)
N202 0.072(3) 0.061(3) 0.065(3) -0.006(2) 0.026(2) -0.009(3)
O1 0.057(2) 0.073(3) 0.065(2) 0.018(2) 0.0069(18) 0.0095(19)
C1 0.068(4) 0.073(4) 0.051(3) 0.007(3) 0.007(3) 0.018(3)
C2 0.079(4) 0.117(6) 0.098(5) 0.055(4) 0.001(4) 0.021(4)
O2 0.052(2) 0.084(3) 0.066(2) 0.016(2) 0.0094(18) 0.010(2)
O3 0.054(2) 0.077(3) 0.055(2) -0.0100(19) 0.0148(17) -0.0004(19)
C3 0.067(3) 0.062(4) 0.045(3) -0.003(3) 0.011(3) 0.003(3)
C4 0.100(4) 0.110(6) 0.063(3) -0.030(4) 0.029(3) -0.006(4)
O4 0.064(2) 0.069(3) 0.0520(19) -0.0095(18) 0.0133(17) -0.0064(19)

loop_
_atom_type_symbol
_atom_type_description
_atom_type_scat_dispersion_real
_atom_type_scat_dispersion_imag
_atom_type_scat_source
C C 0.0033 0.0016 'International Tables Vol C Tables 4.2.6.8 and 6.1.1.4'
H H 0.0000 0.0000 'International Tables Vol C Tables 4.2.6.8 and 6.1.1.4'
N N 0.0061 0.0033 'International Tables Vol C Tables 4.2.6.8 and 6.1.1.4'
O O 0.0106 0.0060 'International Tables Vol C Tables 4.2.6.8 and 6.1.1.4'
Pd Pd -0.9988 1.0072 'International Tables Vol C Tables 4.2.6.8 and 6.1.1.4'

loop_
_geom_angle_atom_site_label_1
_geom_angle_atom_site_label_2
_geom_angle_atom_site_label_3
_geom_angle
C108 Pd1 O3 90.91(16)
C108 Pd1 N101 80.70(17)
O3 Pd1 N101 171.59(14)
C108 Pd1 O1 174.92(16)
O3 Pd1 O1 85.88(13)
N101 Pd1 O1 102.52(14)
C108 Pd1 Pd2 108.77(13)
O3 Pd1 Pd2 84.94(9)
N101 Pd1 Pd2 97.22(10)
O1 Pd1 Pd2 74.90(9)
C101 N101 C106 117.3(4)
C101 N101 Pd1 128.4(3)
C106 N101 Pd1 114.1(3)
O101 C101 N101 112.5(5)
O101 C101 C103 125.5(5)
N101 C101 C103 122.0(5)
C101 O101 C102 118.5(5)
O101 C102 H10A 109.5
O101 C102 H10B 109.5
H10A C102 H10B 109.5
O101 C102 H10C 109.5
H10A C102 H10C 109.5
H10B C102 H10C 109.5
C104 C103 C101 119.3(5)
C104 C103 H103 120.3
C101 C103 H103 120.3
C103 C104 C105 119.8(5)
C103 C104 H104 120.1
C105 C104 H104 120.1
C104 C105 C106 118.6(5)
C104 C105 H105 120.7
C106 C105 H105 120.7
N101 C106 C105 122.9(4)
N101 C106 C107 113.0(4)
C105 C106 C107 124.1(5)
N102 C107 C108 125.7(4)
N102 C107 C106 117.8(4)
C108 C107 C106 116.5(4)
C107 C108 C109 116.0(4)
C107 C108 Pd1 115.4(3)
C109 C108 Pd1 128.6(4)
C110 C109 C108 118.9(5)
C110 C109 H109 120.6
C108 C109 H109 120.6
C109 C110 C111 119.5(5)
C109 C110 H110 120.2
C111 C110 H110 120.2
N102 C111 O102 118.8(5)
N102 C111 C110 123.6(5)
O102 C111 C110 117.6(5)
C111 O102 C112 116.8(4)
O102 C112 H11A 109.5
O102 C112 H11B 109.5
H11A C112 H11B 109.5
O102 C112 H11C 109.5
H11A C112 H11C 109.5
H11B C112 H11C 109.5
C111 N102 C107 116.2(4)
C208 Pd2 O2 90.97(19)
C208 Pd2 N201 81.08(18)
O2 Pd2 N201 171.78(15)
C208 Pd2 O4 176.66(18)
O2 Pd2 O4 85.69(14)
N201 Pd2 O4 102.25(14)
C208 Pd2 Pd1 101.63(13)
O2 Pd2 Pd1 88.65(10)
N201 Pd2 Pd1 90.91(9)
O4 Pd2 Pd1 78.24(9)
C201 N201 C206 117.5(4)
C201 N201 Pd2 128.6(3)
C206 N201 Pd2 113.1(3)
O201 C201 N201 112.6(4)
O201 C201 C203 125.3(5)
N201 C201 C203 122.1(5)
C201 O201 C202 117.3(4)
O201 C202 H20A 109.5
O201 C202 H20B 109.5
H20A C202 H20B 109.5
O201 C202 H20C 109.5
H20A C202 H20C 109.5
H20B C202 H20C 109.5
C204 C203 C201 118.8(5)
C204 C203 H203 120.6
C201 C203 H203 120.6
C203 C204 C205 120.0(5)
C203 C204 H204 120.0
C205 C204 H204 120.0
C206 C205 C204 119.0(5)
C206 C205 H205 120.5
C204 C205 H205 120.5
C205 C206 N201 122.5(5)
C205 C206 C207 124.5(5)
N201 C206 C207 113.0(4)
N202 C207 C208 125.8(5)
N202 C207 C206 117.8(5)
C208 C207 C206 116.4(5)
C207 C208 C209 116.0(5)
C207 C208 Pd2 115.1(4)
C209 C208 Pd2 128.8(4)
C210 C209 C208 119.2(5)
C210 C209 H209 120.4
C208 C209 H209 120.4
C209 C210 C211 119.8(6)
C209 C210 H210 120.1
C211 C210 H210 120.1
N202 C211 O202 119.6(6)
N202 C211 C210 123.2(5)
O202 C211 C210 117.2(6)
C211 O202 C212 116.3(5)
O202 C212 H21A 109.5
O202 C212 H21B 109.5
H21A C212 H21B 109.5
O202 C212 H21C 109.5
H21A C212 H21C 109.5
H21B C212 H21C 109.5
C211 N202 C207 116.0(5)
C1 O1 Pd1 129.8(3)
O1 C1 O2 127.4(5)
O1 C1 C2 117.8(5)
O2 C1 C2 114.8(5)
C1 C2 H2A 109.5
C1 C2 H2B 109.5
H2A C2 H2B 109.5
C1 C2 H2C 109.5
H2A C2 H2C 109.5
H2B C2 H2C 109.5
C1 O2 Pd2 118.2(3)
C3 O3 Pd1 122.7(3)
O4 C3 O3 126.7(5)
O4 C3 C4 117.6(5)
O3 C3 C4 115.7(5)
C3 C4 H4A 109.5
C3 C4 H4B 109.5
H4A C4 H4B 109.5
C3 C4 H4C 109.5
H4A C4 H4C 109.5
H4B C4 H4C 109.5
C3 O4 Pd2 126.1(3)

loop_
_geom_bond_atom_site_label_1
_geom_bond_atom_site_label_2
_geom_bond_distance
Pd1 C108 1.960(5)
Pd1 O3 2.032(3)
Pd1 N101 2.077(4)
Pd1 O1 2.154(3)
Pd1 Pd2 2.8472(5)
N101 C101 1.344(6)
N101 C106 1.363(6)
C101 O101 1.330(6)
C101 C103 1.388(7)
O101 C102 1.448(6)
C102 H10A 0.9600
C102 H10B 0.9600
C102 H10C 0.9600
C103 C104 1.365(8)
C103 H103 0.9300
C104 C105 1.370(7)
C104 H104 0.9300
C105 C106 1.371(7)
C105 H105 0.9300
C106 C107 1.465(6)
C107 N102 1.345(6)
C107 C108 1.382(6)
C108 C109 1.410(6)
C109 C110 1.369(7)
C109 H109 0.9300
C110 C111 1.387(7)
C110 H110 0.9300
C111 N102 1.315(6)
C111 O102 1.362(6)
O102 C112 1.422(6)
C112 H11A 0.9600
C112 H11B 0.9600
C112 H11C 0.9600
Pd2 C208 1.949(5)
Pd2 O2 2.027(3)
Pd2 N201 2.070(4)
Pd2 O4 2.144(3)
N201 C201 1.343(6)
N201 C206 1.362(6)
C201 O201 1.340(6)
C201 C203 1.377(7)
O201 C202 1.426(6)
C202 H20A 0.9600
C202 H20B 0.9600
C202 H20C 0.9600
C203 C204 1.366(7)
C203 H203 0.9300
C204 C205 1.366(7)
C204 H204 0.9300
C205 C206 1.355(6)
C205 H205 0.9300
C206 C207 1.469(7)
C207 N202 1.355(6)
C207 C208 1.373(7)
C208 C209 1.414(7)
C209 C210 1.358(7)
C209 H209 0.9300
C210 C211 1.389(8)
C210 H210 0.9300
C211 N202 1.323(7)
C211 O202 1.356(6)
O202 C212 1.409(7)
C212 H21A 0.9600
C212 H21B 0.9600
C212 H21C 0.9600
O1 C1 1.245(6)
C1 O2 1.267(6)
C1 C2 1.512(7)
C2 H2A 0.9600
C2 H2B 0.9600
C2 H2C 0.9600
O3 C3 1.268(6)
C3 O4 1.249(6)
C3 C4 1.507(7)
C4 H4A 0.9600
C4 H4B 0.9600
C4 H4C 0.9600
